data_7701306
loop_
_publ_author_name
'Maier, Thomas M.'
'Coburger, Peter'
'van Leest, Nicolaas P.'
'Hey-Hawkins, Evamarie'
'Wolf, Robert'

_publ_section_title
;
 Direct synthesis of an anionic 13-vertex closo-cobaltacarborane cluster.
;
_journal_issue 42
_journal_name_full 'Dalton transactions (Cambridge, England : 2003)'
_journal_page_first 15772
_journal_page_last 15777
_journal_paper_doi 10.1039/c9dt03111a
_journal_volume 48
_journal_year 2019
_chemical_formula_moiety 'C56 H58 B10 Co N2 P2'
_chemical_formula_sum 'C56 H58 B10 Co N2 P2'
_chemical_formula_weight 988.01
_space_group_crystal_system monoclinic
_space_group_IT_number 14
_space_group_name_Hall '-P 2ybc'
_space_group_name_H-M_alt 'P 1 21/c 1'
_symmetry_space_group_name_Hall '-P 2ybc'
_symmetry_space_group_name_H-M 'P 1 21/c 1'
_atom_sites_solution_hydrogens geom
_atom_sites_solution_primary dual
_audit_creation_date 2018-12-04
_audit_creation_method
;
Olex2 1.2-alpha
(compiled 2018.07.26 svn.r3523 for OlexSys, GUI svn.r5532)
;
_audit_update_record
;
2019-07-29 deposited with the CCDC.    2019-09-26 downloaded from the CCDC.
;
_cell_angle_alpha 90
_cell_angle_beta 96.950(2)
_cell_angle_gamma 90
_cell_formula_units_Z 4
_cell_length_a 11.2578(2)
_cell_length_b 24.1038(4)
_cell_length_c 19.6169(3)
_cell_measurement_reflns_used 8545
_cell_measurement_temperature 123(1)
_cell_measurement_theta_max 73.7850
_cell_measurement_theta_min 3.9150
_cell_volume 5284.04(15)
_computing_cell_refinement 'CrysAlisPro 1.171.40.18b (Rigaku OD, 2018)'
_computing_data_collection 'CrysAlisPro 1.171.40.18b (Rigaku OD, 2018)'
_computing_data_reduction 'CrysAlisPro 1.171.40.18b (Rigaku OD, 2018)'
_computing_molecular_graphics 'Olex2 (Dolomanov et al., 2009)'
_computing_publication_material 'Olex2 (Dolomanov et al., 2009)'
_computing_structure_refinement 'ShelXL (Sheldrick, 2015)'
_computing_structure_solution 'ShelXT (Sheldrick, 2015)'
_diffrn_ambient_environment N~2~
_diffrn_ambient_temperature 123(1)
_diffrn_detector 'CCD plate'
_diffrn_detector_area_resol_mean 10.3546
_diffrn_detector_type Atlas
_diffrn_measured_fraction_theta_full 0.989
_diffrn_measured_fraction_theta_max 0.962
_diffrn_measurement_details
;
List of Runs (angles in degrees, time in seconds):

  # Type    Start    End  Width  t~exp~   \w     \q     \k     \f   Frames
#--------------------------------------------------------------------------
  1  \w      4.00  94.00   1.00    3.00    --   42.41-125.00-120.00   90
  2  \w    -30.00  63.00   1.00    3.00    --   42.41 -37.00 -60.00   93
  3  \w     30.00  69.00   1.00    8.00    --  106.40 -30.00-180.00   39
  4  \w     28.00  96.00   1.00    8.00    --  106.40 -94.00 -90.00   68
  5  \w     74.00 148.00   1.00    8.00    --  106.40 125.00-120.00   74
  6  \w     61.00 154.00   1.00    8.00    --  106.40  15.00-150.00   93
  7  \w     33.00  69.00   1.00    8.00    --  106.40 -30.00 -60.00   36
  8  \w    100.00 158.00   1.00    8.00    --  106.40 125.00  90.00   58
  9  \w     74.00 158.00   1.00    8.00    --  106.40 125.00-150.00   84
;
_diffrn_measurement_device 'four-circle diffractometer'
_diffrn_measurement_device_type 'SuperNova, Single source at offset/far, Atlas'
_diffrn_measurement_method '\w scans'
_diffrn_orient_matrix_type 'CrysAlisPro convention (1999,Acta A55,543-557)'
_diffrn_orient_matrix_UB_11 0.0530449000
_diffrn_orient_matrix_UB_12 0.0253136000
_diffrn_orient_matrix_UB_13 0.0691471000
_diffrn_orient_matrix_UB_21 -0.0698719000
_diffrn_orient_matrix_UB_22 -0.0424313000
_diffrn_orient_matrix_UB_23 0.0382447000
_diffrn_orient_matrix_UB_31 0.1064019000
_diffrn_orient_matrix_UB_32 -0.0405630000
_diffrn_orient_matrix_UB_33 0.0031430000
_diffrn_radiation_monochromator mirror
_diffrn_radiation_probe x-ray
_diffrn_radiation_type CuK\a
_diffrn_radiation_wavelength 1.54184
_diffrn_reflns_av_R_equivalents 0.0325
_diffrn_reflns_av_unetI/netI 0.0418
_diffrn_reflns_Laue_measured_fraction_full 0.989
_diffrn_reflns_Laue_measured_fraction_max 0.962
_diffrn_reflns_limit_h_max 13
_diffrn_reflns_limit_h_min -13
_diffrn_reflns_limit_k_max 28
_diffrn_reflns_limit_k_min -29
_diffrn_reflns_limit_l_max 24
_diffrn_reflns_limit_l_min -24
_diffrn_reflns_number 20536
_diffrn_reflns_point_group_measured_fraction_full 0.989
_diffrn_reflns_point_group_measured_fraction_max 0.962
_diffrn_reflns_theta_full 67.684
_diffrn_reflns_theta_max 73.844
_diffrn_reflns_theta_min 3.668
_diffrn_source 'micro-focus sealed X-ray tube'
_diffrn_source_type 'SuperNova (Cu) X-ray Source'
_exptl_absorpt_coefficient_mu 3.406
_exptl_absorpt_correction_T_max 0.986
_exptl_absorpt_correction_T_min 0.502
_exptl_absorpt_correction_type gaussian
_exptl_absorpt_process_details
;
CrysAlisPro 1.171.40.18b (Rigaku Oxford Diffraction, 2018)
Numerical absorption correction based on gaussian integration over
            a multifaceted crystal model
Empirical absorption correction using spherical harmonics,
 implemented in SCALE3 ABSPACK scaling algorithm.
;
_exptl_crystal_colour black
_exptl_crystal_colour_primary black
_exptl_crystal_density_diffrn 1.242
_exptl_crystal_description block
_exptl_crystal_F_000 2060
_exptl_crystal_size_max 0.292
_exptl_crystal_size_mid 0.259
_exptl_crystal_size_min 0.176
_refine_diff_density_max 0.583
_refine_diff_density_min -0.543
_refine_diff_density_rms 0.068
_refine_ls_extinction_method none
_refine_ls_goodness_of_fit_ref 1.060
_refine_ls_hydrogen_treatment constr
_refine_ls_matrix_type full
_refine_ls_number_parameters 646
_refine_ls_number_reflns 10282
_refine_ls_number_restraints 0
_refine_ls_restrained_S_all 1.060
_refine_ls_R_factor_all 0.0524
_refine_ls_R_factor_gt 0.0459
_refine_ls_shift/su_max 0.003
_refine_ls_shift/su_mean 0.000
_refine_ls_structure_factor_coef Fsqd
_refine_ls_weighting_details 'w=1/[\s^2^(Fo^2^)+(0.0639P)^2^+2.9082P] where P=(Fo^2^+2Fc^2^)/3'
_refine_ls_weighting_scheme calc
_refine_ls_wR_factor_gt 0.1189
_refine_ls_wR_factor_ref 0.1230
_reflns_Friedel_coverage 0.000
_reflns_number_gt 9233
_reflns_number_total 10282
_reflns_threshold_expression 'I > 2\s(I)'
_cod_data_source_file c9dt03111a2.cif
_cod_data_source_block mp_abs
_cod_depositor_comments 'Adding full bibliography for 7701305--7701307.cif.'
_cod_database_code 7701306
_shelx_shelxl_version_number 2018/3
_chemical_oxdiff_formula 'C224  H232  B40  Co4  N8  P8  '
_chemical_oxdiff_usercomment 'Hexanmutterlauge nach mehreren Tagen'
_shelx_space_group_comment
;
The symmetry employed for this shelxl refinement is uniquely defined
by the following loop, which should always be used as a source of
symmetry information in preference to the above space-group names.
They are only intended as comments.
;
_reflns_odcompleteness_completeness 99.05
_reflns_odcompleteness_iscentric 1
_reflns_odcompleteness_theta 66.97
_olex2_refinement_description
;
1. Fixed Uiso
 At 1.2 times of:
  All B(H) groups, All C(H) groups
 At 1.5 times of:
  All C(H,H,H) groups
2.a Aromatic/amide H refined with riding coordinates:
 C4(H4), C5(H5), C6(H6), C8(H8), C9(H9), C10(H10), C15(H15), C17(H17),
 C24(H24), C26(H26), C34(H34), C35(H35), C36(H36), C37(H37), C38(H38), C40(H40),
  C41(H41), C42(H42), C43(H43), C44(H44), C46(H46), C47(H47), C48(H48),
 C49(H49), C50(H50), C52(H52), C53(H53), C54(H54), C55(H55), C56(H56)
2.b Idealised Me refined as rotating group:
 C19(H19A,H19B,H19C), C20(H20A,H20B,H20C), C21(H21A,H21B,H21C), C28(H28A,H28B,
 H28C), C29(H29A,H29B,H29C), C30(H30A,H30B,H30C)
2.c Boron cage BH refined with riding coordinates:
 B1(H1), B2(H2), B3(H3), B4(H4A), B5(H5A), B6(H6A), B7(H7), B8(H8A), B9(H9A),
 B10(H10A)
;
_olex2_submission_special_instructions 'No special instructions were received'
_oxdiff_exptl_absorpt_empirical_details
;
Empirical correction (ABSPACK) includes:
- Absorption correction using spherical harmonics
- Frame scaling
;
_oxdiff_exptl_absorpt_empirical_full_max 1.923
_oxdiff_exptl_absorpt_empirical_full_min 0.634

loop_
_space_group_symop_operation_xyz
'x, y, z'
'-x, y+1/2, -z+1/2'
'-x, -y, -z'
'x, -y-1/2, z-1/2'

loop_
_atom_site_label
_atom_site_type_symbol
_atom_site_fract_x
_atom_site_fract_y
_atom_site_fract_z
_atom_site_U_iso_or_equiv
_atom_site_adp_type
_atom_site_occupancy
_atom_site_site_symmetry_order
_atom_site_calc_flag
_atom_site_refinement_flags_posn
Co1 Co 0.24154(3) 0.55286(2) 0.27907(2) 0.01549(10) Uani 1 1 d .
P1 P 0.40367(4) 0.59386(2) 0.25633(3) 0.01628(12) Uani 1 1 d .
P2 P 0.13583(4) 0.60325(2) 0.20039(3) 0.01592(12) Uani 1 1 d .
N1 N 0.23903(15) 0.46958(8) 0.25988(9) 0.0172(3) Uani 1 1 d .
N2 N 0.23483(15) 0.52865(8) 0.37385(9) 0.0172(4) Uani 1 1 d .
C1 C 0.25080(18) 0.44230(9) 0.31981(11) 0.0172(4) Uani 1 1 d .
C2 C 0.25091(17) 0.47456(9) 0.38114(10) 0.0169(4) Uani 1 1 d .
C3 C 0.26110(18) 0.43649(9) 0.44011(11) 0.0186(4) Uani 1 1 d .
C4 C 0.26813(19) 0.44177(10) 0.51030(11) 0.0219(5) Uani 1 1 d .
H4 H 0.265755 0.477306 0.531034 0.026 Uiso 1 1 calc R
C5 C 0.2790(2) 0.39302(11) 0.55104(12) 0.0256(5) Uani 1 1 d .
H5 H 0.284307 0.396646 0.599531 0.031 Uiso 1 1 calc R
C6 C 0.2822(2) 0.34099(11) 0.52344(12) 0.0270(5) Uani 1 1 d .
H6 H 0.288797 0.309417 0.552641 0.032 Uiso 1 1 calc R
C7 C 0.2756(2) 0.33411(10) 0.45094(12) 0.0250(5) Uani 1 1 d .
C8 C 0.2803(2) 0.28343(11) 0.41417(14) 0.0327(6) Uani 1 1 d .
H8 H 0.288235 0.249213 0.438325 0.039 Uiso 1 1 calc R
C9 C 0.2732(3) 0.28393(11) 0.34387(14) 0.0343(6) Uani 1 1 d .
H9 H 0.276239 0.249604 0.320355 0.041 Uiso 1 1 calc R
C10 C 0.2616(2) 0.33375(10) 0.30474(12) 0.0273(5) Uani 1 1 d .
H10 H 0.256263 0.332710 0.256050 0.033 Uiso 1 1 calc R
C11 C 0.25822(19) 0.38345(10) 0.33893(11) 0.0211(4) Uani 1 1 d .
C12 C 0.26464(18) 0.38255(10) 0.41179(11) 0.0209(4) Uani 1 1 d .
C13 C 0.20874(19) 0.56070(9) 0.43169(10) 0.0179(4) Uani 1 1 d .
C14 C 0.0889(2) 0.56394(10) 0.44460(11) 0.0206(4) Uani 1 1 d .
C15 C 0.0604(2) 0.59743(10) 0.49802(12) 0.0242(5) Uani 1 1 d .
H15 H -0.020755 0.599951 0.506451 0.029 Uiso 1 1 calc R
C16 C 0.1461(2) 0.62719(10) 0.53930(12) 0.0266(5) Uani 1 1 d .
C17 C 0.2651(2) 0.62231(10) 0.52643(11) 0.0246(5) Uani 1 1 d .
H17 H 0.325215 0.642354 0.554425 0.030 Uiso 1 1 calc R
C18 C 0.29849(19) 0.58905(9) 0.47395(11) 0.0204(4) Uani 1 1 d .
C19 C -0.0065(2) 0.53049(11) 0.40258(12) 0.0260(5) Uani 1 1 d .
H19A H 0.011193 0.528625 0.354924 0.039 Uiso 1 1 calc GR
H19B H -0.084494 0.548190 0.404010 0.039 Uiso 1 1 calc GR
H19C H -0.008141 0.492896 0.421453 0.039 Uiso 1 1 calc GR
C20 C 0.1125(3) 0.66302(12) 0.59701(15) 0.0405(7) Uani 1 1 d .
H20A H 0.043621 0.686184 0.580164 0.061 Uiso 1 1 calc GR
H20B H 0.180332 0.686809 0.613935 0.061 Uiso 1 1 calc GR
H20C H 0.091751 0.639363 0.634434 0.061 Uiso 1 1 calc GR
C21 C 0.4284(2) 0.58155(11) 0.46554(12) 0.0275(5) Uani 1 1 d .
H21A H 0.452390 0.543242 0.476885 0.041 Uiso 1 1 calc GR
H21B H 0.476871 0.607042 0.496341 0.041 Uiso 1 1 calc GR
H21C H 0.440753 0.589471 0.417900 0.041 Uiso 1 1 calc GR
C22 C 0.20811(19) 0.43436(9) 0.20121(11) 0.0181(4) Uani 1 1 d .
C23 C 0.29326(19) 0.41549(9) 0.16025(11) 0.0204(4) Uani 1 1 d .
C24 C 0.2565(2) 0.37979(10) 0.10578(11) 0.0223(5) Uani 1 1 d .
H24 H 0.314208 0.366796 0.077982 0.027 Uiso 1 1 calc R
C25 C 0.1380(2) 0.36252(10) 0.09077(11) 0.0238(5) Uani 1 1 d .
C26 C 0.0552(2) 0.38254(10) 0.13167(12) 0.0235(5) Uani 1 1 d .
H26 H -0.026354 0.371964 0.121523 0.028 Uiso 1 1 calc R
C27 C 0.0878(2) 0.41752(9) 0.18688(11) 0.0213(4) Uani 1 1 d .
C28 C -0.0038(2) 0.43563(11) 0.23251(13) 0.0268(5) Uani 1 1 d .
H28A H 0.009523 0.415614 0.276255 0.040 Uiso 1 1 calc GR
H28B H -0.084315 0.427416 0.209844 0.040 Uiso 1 1 calc GR
H28C H 0.003812 0.475602 0.241051 0.040 Uiso 1 1 calc GR
C29 C 0.4242(2) 0.42966(11) 0.17673(12) 0.0270(5) Uani 1 1 d .
H29A H 0.433214 0.469917 0.182109 0.040 Uiso 1 1 calc GR
H29B H 0.467716 0.417033 0.139267 0.040 Uiso 1 1 calc GR
H29C H 0.456539 0.411238 0.219509 0.040 Uiso 1 1 calc GR
C30 C 0.1010(3) 0.32218(12) 0.03353(12) 0.0331(6) Uani 1 1 d .
H30A H 0.068382 0.342614 -0.007715 0.050 Uiso 1 1 calc GR
H30B H 0.039817 0.297041 0.047352 0.050 Uiso 1 1 calc GR
H30C H 0.170752 0.300611 0.023697 0.050 Uiso 1 1 calc GR
C31 C 0.38349(18) 0.61664(9) 0.16283(10) 0.0178(4) Uani 1 1 d .
C32 C 0.23655(18) 0.62611(9) 0.13405(10) 0.0179(4) Uani 1 1 d .
C33 C 0.54130(19) 0.55324(9) 0.26925(11) 0.0189(4) Uani 1 1 d .
C34 C 0.6475(2) 0.56335(10) 0.24102(12) 0.0241(5) Uani 1 1 d .
H34 H 0.651734 0.593389 0.210053 0.029 Uiso 1 1 calc R
C35 C 0.7465(2) 0.52982(12) 0.25798(13) 0.0289(5) Uani 1 1 d .
H35 H 0.817889 0.536603 0.238036 0.035 Uiso 1 1 calc R
C36 C 0.7419(2) 0.48635(11) 0.30397(12) 0.0277(5) Uani 1 1 d .
H36 H 0.810088 0.463455 0.315422 0.033 Uiso 1 1 calc R
C37 C 0.6377(2) 0.47634(10) 0.33322(12) 0.0245(5) Uani 1 1 d .
H37 H 0.634699 0.446859 0.365104 0.029 Uiso 1 1 calc R
C38 C 0.53808(19) 0.50948(10) 0.31577(11) 0.0211(4) Uani 1 1 d .
H38 H 0.466734 0.502381 0.335665 0.025 Uiso 1 1 calc R
C39 C 0.4456(2) 0.65907(9) 0.30107(11) 0.0216(4) Uani 1 1 d .
C40 C 0.3623(2) 0.68114(11) 0.34052(12) 0.0283(5) Uani 1 1 d .
H40 H 0.290106 0.661617 0.344312 0.034 Uiso 1 1 calc R
C41 C 0.3837(3) 0.73146(12) 0.37443(15) 0.0412(7) Uani 1 1 d .
H41 H 0.326407 0.746222 0.401291 0.049 Uiso 1 1 calc R
C42 C 0.4889(3) 0.75998(12) 0.36887(15) 0.0462(8) Uani 1 1 d .
H42 H 0.502843 0.794856 0.390960 0.055 Uiso 1 1 calc R
C43 C 0.5736(3) 0.73780(12) 0.33124(14) 0.0387(7) Uani 1 1 d .
H43 H 0.646162 0.757257 0.328101 0.046 Uiso 1 1 calc R
C44 C 0.5533(2) 0.68724(10) 0.29805(12) 0.0280(5) Uani 1 1 d .
H44 H 0.612683 0.671757 0.273218 0.034 Uiso 1 1 calc R
C45 C 0.08428(19) 0.66550(10) 0.24203(11) 0.0202(4) Uani 1 1 d .
C46 C 0.0414(3) 0.65364(11) 0.30455(13) 0.0330(6) Uani 1 1 d .
H46 H 0.050430 0.617359 0.323394 0.040 Uiso 1 1 calc R
C47 C -0.0140(3) 0.69432(13) 0.33902(15) 0.0455(8) Uani 1 1 d .
H47 H -0.043365 0.685895 0.381227 0.055 Uiso 1 1 calc R
C48 C -0.0267(3) 0.74737(12) 0.31205(15) 0.0445(7) Uani 1 1 d .
H48 H -0.066377 0.775178 0.335119 0.053 Uiso 1 1 calc R
C49 C 0.0185(3) 0.75967(11) 0.25150(14) 0.0354(6) Uani 1 1 d .
H49 H 0.012393 0.796407 0.233892 0.042 Uiso 1 1 calc R
C50 C 0.0726(2) 0.71908(10) 0.21621(12) 0.0254(5) Uani 1 1 d .
H50 H 0.101990 0.727894 0.174105 0.031 Uiso 1 1 calc R
C51 C -0.00097(19) 0.58480(9) 0.14438(11) 0.0193(4) Uani 1 1 d .
C52 C -0.10245(19) 0.61855(10) 0.13701(11) 0.0224(5) Uani 1 1 d .
H52 H -0.101258 0.653247 0.160059 0.027 Uiso 1 1 calc R
C53 C -0.2052(2) 0.60145(11) 0.09600(13) 0.0278(5) Uani 1 1 d .
H53 H -0.273878 0.624704 0.090993 0.033 Uiso 1 1 calc R
C54 C -0.2086(2) 0.55110(11) 0.06251(13) 0.0299(5) Uani 1 1 d .
H54 H -0.279101 0.539775 0.034382 0.036 Uiso 1 1 calc R
C55 C -0.1086(2) 0.51710(11) 0.07011(13) 0.0310(5) Uani 1 1 d .
H55 H -0.110822 0.482233 0.047411 0.037 Uiso 1 1 calc R
C56 C -0.0054(2) 0.53376(10) 0.11071(12) 0.0246(5) Uani 1 1 d .
H56 H 0.062786 0.510236 0.115627 0.030 Uiso 1 1 calc R
B1 B 0.3100(2) 0.56900(11) 0.10673(12) 0.0194(5) Uani 1 1 d .
H1 H 0.289865 0.525387 0.121343 0.023 Uiso 1 1 calc R
B2 B 0.4580(2) 0.59166(12) 0.09797(13) 0.0222(5) Uani 1 1 d .
H2 H 0.536135 0.562628 0.105852 0.027 Uiso 1 1 calc R
B3 B 0.4696(2) 0.66229(11) 0.12436(13) 0.0218(5) Uani 1 1 d .
H3 H 0.555898 0.679829 0.149853 0.026 Uiso 1 1 calc R
B4 B 0.3288(2) 0.68337(11) 0.14898(12) 0.0197(5) Uani 1 1 d .
H4A H 0.321056 0.714263 0.190866 0.024 Uiso 1 1 calc R
B5 B 0.3685(2) 0.70248(11) 0.06715(13) 0.0234(5) Uani 1 1 d .
H5A H 0.387549 0.746651 0.054459 0.028 Uiso 1 1 calc R
B6 B 0.4483(2) 0.64554(12) 0.03559(13) 0.0243(5) Uani 1 1 d .
H6A H 0.520324 0.652290 0.001737 0.029 Uiso 1 1 calc R
B7 B 0.3495(2) 0.58724(12) 0.02476(13) 0.0231(5) Uani 1 1 d .
H7 H 0.356011 0.555244 -0.016036 0.028 Uiso 1 1 calc R
B8 B 0.2952(2) 0.65587(12) 0.00501(13) 0.0233(5) Uani 1 1 d .
H8A H 0.266303 0.669422 -0.049074 0.028 Uiso 1 1 calc R
B9 B 0.2093(2) 0.60861(11) 0.04846(12) 0.0209(5) Uani 1 1 d .
H9A H 0.122912 0.590881 0.023467 0.025 Uiso 1 1 calc R
B10 B 0.2205(2) 0.67884(11) 0.07497(12) 0.0208(5) Uani 1 1 d .
H10A H 0.141171 0.707222 0.067667 0.025 Uiso 1 1 calc R

loop_
_atom_site_aniso_label
_atom_site_aniso_U_11
_atom_site_aniso_U_22
_atom_site_aniso_U_33
_atom_site_aniso_U_23
_atom_site_aniso_U_13
_atom_site_aniso_U_12
Co1 0.01639(17) 0.01393(18) 0.01643(17) 0.00088(13) 0.00306(12) 0.00027(13)
P1 0.0161(2) 0.0158(3) 0.0170(2) 0.00044(19) 0.00223(18) -0.0006(2)
P2 0.0167(2) 0.0139(3) 0.0174(2) 0.00069(19) 0.00282(18) 0.00091(19)
N1 0.0182(8) 0.0147(9) 0.0192(8) -0.0001(7) 0.0037(6) 0.0001(7)
N2 0.0173(8) 0.0187(9) 0.0160(8) 0.0001(7) 0.0032(6) -0.0011(7)
C1 0.0158(9) 0.0158(11) 0.0202(10) 0.0006(8) 0.0031(7) 0.0019(8)
C2 0.0144(9) 0.0166(11) 0.0200(10) 0.0005(8) 0.0036(7) -0.0016(8)
C3 0.0147(9) 0.0174(11) 0.0239(10) 0.0036(9) 0.0033(8) 0.0009(8)
C4 0.0174(10) 0.0261(12) 0.0223(10) 0.0011(9) 0.0028(8) -0.0008(9)
C5 0.0214(10) 0.0338(14) 0.0214(11) 0.0070(10) 0.0019(8) -0.0005(10)
C6 0.0261(11) 0.0266(13) 0.0286(12) 0.0106(10) 0.0045(9) 0.0014(10)
C7 0.0235(11) 0.0238(12) 0.0277(11) 0.0067(9) 0.0030(9) 0.0007(9)
C8 0.0407(14) 0.0193(12) 0.0383(14) 0.0093(10) 0.0058(11) 0.0022(11)
C9 0.0485(15) 0.0179(12) 0.0365(14) 0.0004(10) 0.0055(11) 0.0034(11)
C10 0.0351(12) 0.0206(12) 0.0264(12) -0.0001(9) 0.0048(9) 0.0027(10)
C11 0.0195(10) 0.0184(11) 0.0258(11) 0.0014(9) 0.0038(8) 0.0008(8)
C12 0.0172(9) 0.0212(12) 0.0245(11) 0.0027(9) 0.0029(8) 0.0001(8)
C13 0.0221(10) 0.0156(10) 0.0165(10) 0.0013(8) 0.0046(8) 0.0008(8)
C14 0.0234(10) 0.0175(11) 0.0215(10) 0.0024(9) 0.0051(8) 0.0014(9)
C15 0.0256(11) 0.0232(12) 0.0256(11) 0.0016(9) 0.0103(9) 0.0042(9)
C16 0.0398(13) 0.0181(11) 0.0236(11) 0.0001(9) 0.0107(9) 0.0011(10)
C17 0.0344(12) 0.0178(11) 0.0214(10) -0.0017(9) 0.0030(9) -0.0047(10)
C18 0.0231(10) 0.0183(11) 0.0196(10) 0.0023(8) 0.0019(8) -0.0017(9)
C19 0.0210(10) 0.0303(13) 0.0273(11) -0.0003(10) 0.0062(8) -0.0037(10)
C20 0.0595(18) 0.0292(15) 0.0364(14) -0.0100(12) 0.0200(13) -0.0001(13)
C21 0.0226(11) 0.0330(14) 0.0262(11) -0.0028(10) 0.0003(9) -0.0021(10)
C22 0.0230(10) 0.0107(10) 0.0206(10) 0.0009(8) 0.0027(8) 0.0021(8)
C23 0.0239(11) 0.0162(10) 0.0212(10) 0.0012(8) 0.0035(8) 0.0036(9)
C24 0.0295(11) 0.0186(11) 0.0197(10) -0.0003(9) 0.0062(8) 0.0043(9)
C25 0.0319(12) 0.0193(11) 0.0194(10) -0.0002(9) 0.0004(9) -0.0001(9)
C26 0.0230(10) 0.0200(12) 0.0265(11) 0.0007(9) -0.0004(8) -0.0010(9)
C27 0.0223(10) 0.0172(11) 0.0243(11) 0.0013(9) 0.0027(8) 0.0009(9)
C28 0.0222(11) 0.0263(13) 0.0327(12) -0.0049(10) 0.0072(9) -0.0018(10)
C29 0.0232(11) 0.0290(13) 0.0295(12) -0.0055(10) 0.0060(9) 0.0023(10)
C30 0.0438(14) 0.0309(14) 0.0244(12) -0.0069(10) 0.0028(10) -0.0060(12)
C31 0.0170(9) 0.0192(11) 0.0175(9) 0.0002(8) 0.0033(7) 0.0006(8)
C32 0.0183(9) 0.0174(10) 0.0178(10) 0.0009(8) 0.0019(7) -0.0008(8)
C33 0.0185(10) 0.0193(11) 0.0184(10) -0.0018(8) 0.0005(8) 0.0003(8)
C34 0.0218(11) 0.0263(12) 0.0244(11) 0.0043(9) 0.0041(8) -0.0002(9)
C35 0.0189(10) 0.0368(15) 0.0314(12) 0.0012(11) 0.0052(9) 0.0028(10)
C36 0.0215(11) 0.0297(13) 0.0311(12) -0.0007(10) -0.0004(9) 0.0069(10)
C37 0.0267(11) 0.0211(12) 0.0246(11) 0.0025(9) -0.0010(9) 0.0012(9)
C38 0.0208(10) 0.0223(12) 0.0203(10) -0.0024(9) 0.0025(8) -0.0017(9)
C39 0.0285(11) 0.0171(11) 0.0174(10) 0.0009(8) -0.0039(8) -0.0016(9)
C40 0.0323(12) 0.0262(13) 0.0259(11) -0.0049(10) 0.0008(9) 0.0020(10)
C41 0.0567(17) 0.0303(15) 0.0357(14) -0.0115(12) 0.0015(12) 0.0077(13)
C42 0.072(2) 0.0239(14) 0.0387(15) -0.0092(12) -0.0098(14) -0.0044(14)
C43 0.0506(16) 0.0293(14) 0.0325(13) 0.0035(11) -0.0101(12) -0.0162(13)
C44 0.0353(12) 0.0250(13) 0.0226(11) 0.0033(9) -0.0016(9) -0.0079(10)
C45 0.0207(10) 0.0186(11) 0.0212(10) -0.0014(8) 0.0024(8) 0.0024(8)
C46 0.0491(15) 0.0249(13) 0.0269(12) 0.0051(10) 0.0125(11) 0.0102(12)
C47 0.074(2) 0.0348(16) 0.0329(14) 0.0038(12) 0.0259(14) 0.0174(15)
C48 0.068(2) 0.0275(14) 0.0417(15) -0.0033(12) 0.0214(14) 0.0163(14)
C49 0.0483(15) 0.0186(13) 0.0410(14) 0.0026(11) 0.0130(12) 0.0063(11)
C50 0.0291(11) 0.0206(12) 0.0276(11) 0.0024(9) 0.0074(9) 0.0035(9)
C51 0.0193(10) 0.0197(11) 0.0194(10) 0.0041(8) 0.0037(8) -0.0016(8)
C52 0.0205(10) 0.0231(12) 0.0240(11) 0.0013(9) 0.0044(8) -0.0001(9)
C53 0.0173(10) 0.0333(14) 0.0327(12) 0.0069(10) 0.0023(9) -0.0009(10)
C54 0.0240(11) 0.0364(15) 0.0282(12) 0.0035(10) -0.0015(9) -0.0086(10)
C55 0.0309(12) 0.0281(13) 0.0332(13) -0.0047(10) 0.0007(10) -0.0072(11)
C56 0.0234(11) 0.0224(12) 0.0280(11) 0.0002(9) 0.0026(9) -0.0015(9)
B1 0.0204(11) 0.0198(12) 0.0183(11) -0.0027(9) 0.0031(9) -0.0011(10)
B2 0.0204(11) 0.0242(13) 0.0232(12) -0.0006(10) 0.0074(9) -0.0002(10)
B3 0.0222(11) 0.0228(13) 0.0211(11) 0.0024(10) 0.0050(9) -0.0036(10)
B4 0.0232(11) 0.0148(12) 0.0211(11) 0.0020(9) 0.0026(9) -0.0023(9)
B5 0.0261(12) 0.0219(13) 0.0225(12) 0.0036(10) 0.0043(9) -0.0037(10)
B6 0.0265(12) 0.0274(14) 0.0200(12) 0.0022(10) 0.0066(9) -0.0052(11)
B7 0.0246(12) 0.0247(13) 0.0207(12) -0.0007(10) 0.0050(9) -0.0018(10)
B8 0.0261(12) 0.0249(13) 0.0191(11) 0.0031(10) 0.0036(9) -0.0036(11)
B9 0.0251(12) 0.0211(13) 0.0166(11) -0.0001(9) 0.0030(9) -0.0007(10)
B10 0.0241(12) 0.0193(12) 0.0187(11) 0.0044(9) 0.0011(9) -0.0004(10)

loop_
_atom_type_symbol
_atom_type_description
_atom_type_scat_dispersion_real
_atom_type_scat_dispersion_imag
_atom_type_scat_source
C C 0.0181 0.0091 'International Tables Vol C Tables 4.2.6.8 and 6.1.1.4'
H H 0.0000 0.0000 'International Tables Vol C Tables 4.2.6.8 and 6.1.1.4'
B B 0.0090 0.0039 'International Tables Vol C Tables 4.2.6.8 and 6.1.1.4'
Co Co -2.3653 3.6143 'International Tables Vol C Tables 4.2.6.8 and 6.1.1.4'
N N 0.0311 0.0180 'International Tables Vol C Tables 4.2.6.8 and 6.1.1.4'
P P 0.2955 0.4335 'International Tables Vol C Tables 4.2.6.8 and 6.1.1.4'

loop_
_exptl_crystal_face_index_h
_exptl_crystal_face_index_k
_exptl_crystal_face_index_l
_exptl_crystal_face_perp_dist
-1 -12 8 0.1049
7 -3 -6 0.1206
-1 13 -6 0.1101
-6 1 7 0.1229
-1 -15 2 0.0911
7 2 -2 0.1380
1 15 -2 0.0764
-7 3 -1 0.1315
2 -15 -3 0.1151
1 15 4 0.1037
6 -10 -1 0.1311
-2 -6 -10 0.1033
2 7 10 0.1480
2 -8 10 0.1060
1 8 -11 0.1214

loop_
_geom_angle_atom_site_label_1
_geom_angle_atom_site_label_2
_geom_angle_atom_site_label_3
_geom_angle
P1 Co1 P2 90.08(2)
N1 Co1 P1 113.78(5)
N1 Co1 P2 114.81(5)
N2 Co1 P1 117.45(5)
N2 Co1 P2 138.72(6)
N2 Co1 N1 83.16(8)
C31 P1 Co1 108.94(7)
C33 P1 Co1 116.65(8)
C33 P1 C31 106.82(10)
C33 P1 C39 103.19(10)
C39 P1 Co1 117.81(8)
C39 P1 C31 102.00(10)
C32 P2 Co1 108.82(7)
C45 P2 Co1 108.22(7)
C45 P2 C32 108.27(10)
C51 P2 Co1 129.09(7)
C51 P2 C32 100.75(9)
C51 P2 C45 100.19(10)
C1 N1 Co1 108.85(14)
C1 N1 C22 113.65(18)
C22 N1 Co1 136.41(14)
C2 N2 Co1 112.09(14)
C2 N2 C13 119.01(17)
C13 N2 Co1 128.78(14)
N1 C1 C2 117.4(2)
N1 C1 C11 134.1(2)
C2 C1 C11 108.41(18)
N2 C2 C1 117.28(18)
N2 C2 C3 134.23(19)
C1 C2 C3 108.31(18)
C4 C3 C2 136.0(2)
C4 C3 C12 118.5(2)
C12 C3 C2 105.52(18)
C3 C4 C5 118.6(2)
C6 C5 C4 122.8(2)
C5 C6 C7 120.1(2)
C8 C7 C6 127.2(2)
C12 C7 C6 116.3(2)
C12 C7 C8 116.5(2)
C9 C8 C7 120.1(2)
C8 C9 C10 122.7(2)
C11 C10 C9 118.6(2)
C10 C11 C1 136.2(2)
C10 C11 C12 118.4(2)
C12 C11 C1 105.43(19)
C3 C12 C11 112.3(2)
C7 C12 C3 123.9(2)
C7 C12 C11 123.8(2)
C14 C13 N2 117.78(19)
C18 C13 N2 121.89(19)
C18 C13 C14 120.3(2)
C13 C14 C19 120.5(2)
C15 C14 C13 118.8(2)
C15 C14 C19 120.6(2)
C16 C15 C14 122.3(2)
C15 C16 C17 117.8(2)
C15 C16 C20 121.1(2)
C17 C16 C20 121.1(2)
C18 C17 C16 122.2(2)
C13 C18 C21 121.1(2)
C17 C18 C13 118.5(2)
C17 C18 C21 120.3(2)
C23 C22 N1 122.34(19)
C23 C22 C27 120.0(2)
C27 C22 N1 117.60(19)
C22 C23 C29 121.5(2)
C24 C23 C22 118.7(2)
C24 C23 C29 119.7(2)
C25 C24 C23 122.2(2)
C24 C25 C30 121.4(2)
C26 C25 C24 117.8(2)
C26 C25 C30 120.7(2)
C27 C26 C25 122.0(2)
C22 C27 C28 120.5(2)
C26 C27 C22 119.3(2)
C26 C27 C28 120.2(2)
C32 C31 P1 110.95(13)
C32 C31 B1 60.40(13)
C32 C31 B2 110.17(16)
C32 C31 B3 110.50(16)
C32 C31 B4 60.60(13)
B1 C31 P1 114.46(14)
B1 C31 B4 112.51(16)
B2 C31 P1 127.01(15)
B2 C31 B1 62.25(14)
B2 C31 B4 113.96(17)
B3 C31 P1 127.32(15)
B3 C31 B1 113.65(16)
B3 C31 B2 62.75(15)
B3 C31 B4 62.69(14)
B4 C31 P1 114.72(14)
C31 C32 P2 111.71(13)
C31 C32 B1 60.75(13)
C31 C32 B4 60.69(13)
C31 C32 B9 110.03(16)
C31 C32 B10 110.09(16)
B1 C32 P2 109.17(14)
B1 C32 B4 112.89(17)
B4 C32 P2 120.58(14)
B9 C32 P2 122.95(14)
B9 C32 B1 62.41(14)
B9 C32 B4 113.12(17)
B10 C32 P2 130.71(15)
B10 C32 B1 113.39(17)
B10 C32 B4 62.32(14)
B10 C32 B9 62.02(14)
C34 C33 P1 127.14(17)
C38 C33 P1 114.01(16)
C38 C33 C34 118.7(2)
C35 C34 C33 120.3(2)
C34 C35 C36 120.3(2)
C35 C36 C37 120.0(2)
C38 C37 C36 119.8(2)
C37 C38 C33 120.8(2)
C40 C39 P1 116.21(18)
C40 C39 C44 119.0(2)
C44 C39 P1 124.81(19)
C41 C40 C39 120.7(3)
C42 C41 C40 119.7(3)
C43 C42 C41 120.1(3)
C42 C43 C44 120.3(3)
C43 C44 C39 120.1(3)
C46 C45 P2 112.57(18)
C50 C45 P2 128.26(17)
C50 C45 C46 118.8(2)
C47 C46 C45 120.5(2)
C46 C47 C48 120.0(3)
C49 C48 C47 119.7(3)
C48 C49 C50 120.7(2)
C49 C50 C45 120.3(2)
C52 C51 P2 122.54(18)
C56 C51 P2 118.48(17)
C56 C51 C52 118.9(2)
C53 C52 C51 120.1(2)
C54 C53 C52 120.7(2)
C53 C54 C55 119.6(2)
C54 C55 C56 120.3(2)
C55 C56 C51 120.5(2)
C31 B1 B2 58.47(13)
C31 B1 B7 105.00(17)
C31 B1 B9 105.66(18)
C32 B1 C31 58.86(12)
C32 B1 B2 105.93(18)
C32 B1 B7 105.43(18)
C32 B1 B9 58.74(13)
B2 B1 B9 107.63(18)
B7 B1 B2 59.78(14)
B7 B1 B9 59.80(14)
C31 B2 B1 59.28(13)
C31 B2 B3 58.26(14)
C31 B2 B6 105.03(18)
C31 B2 B7 105.75(17)
B3 B2 B1 107.58(18)
B6 B2 B1 108.08(18)
B6 B2 B3 59.86(15)
B7 B2 B1 59.93(14)
B7 B2 B3 108.21(19)
B7 B2 B6 60.50(15)
C31 B3 B2 58.99(14)
C31 B3 B4 59.47(13)
C31 B3 B5 105.97(17)
C31 B3 B6 105.74(18)
B2 B3 B4 108.31(17)
B2 B3 B5 108.51(18)
B5 B3 B4 59.73(14)
B6 B3 B2 60.04(15)
B6 B3 B4 108.12(18)
B6 B3 B5 60.44(15)
C31 B4 B3 57.84(13)
C31 B4 B5 104.99(17)
C31 B4 B10 105.44(17)
C32 B4 C31 58.71(13)
C32 B4 B3 105.15(17)
C32 B4 B5 105.37(17)
C32 B4 B10 58.41(13)
B5 B4 B3 60.08(14)
B5 B4 B10 60.17(14)
B10 B4 B3 107.72(18)
B3 B5 B6 59.52(15)
B3 B5 B8 107.15(19)
B3 B5 B10 107.70(17)
B4 B5 B3 60.19(14)
B4 B5 B6 107.75(18)
B4 B5 B8 107.90(18)
B4 B5 B10 60.03(13)
B8 B5 B6 59.46(15)
B10 B5 B6 107.32(18)
B10 B5 B8 59.89(14)
B2 B6 B5 108.24(17)
B2 B6 B7 59.57(14)
B3 B6 B2 60.10(15)
B3 B6 B5 60.04(15)
B3 B6 B7 107.66(17)
B7 B6 B5 108.18(18)
B8 B6 B2 108.13(18)
B8 B6 B3 108.07(18)
B8 B6 B5 60.08(15)
B8 B6 B7 60.33(15)
B1 B7 B6 107.90(18)
B1 B7 B8 107.95(18)
B1 B7 B9 60.40(14)
B2 B7 B1 60.29(14)
B2 B7 B6 59.93(15)
B2 B7 B8 107.69(19)
B2 B7 B9 108.51(18)
B6 B7 B8 59.42(15)
B9 B7 B6 107.50(19)
B9 B7 B8 59.78(14)
B5 B8 B7 108.43(18)
B6 B8 B5 60.46(15)
B6 B8 B7 60.26(15)
B6 B8 B9 108.09(18)
B6 B8 B10 108.25(17)
B9 B8 B5 108.02(17)
B9 B8 B7 59.68(14)
B9 B8 B10 59.69(14)
B10 B8 B5 60.05(14)
B10 B8 B7 107.54(17)
C32 B9 B1 58.85(13)
C32 B9 B7 105.52(17)
C32 B9 B8 105.53(17)
C32 B9 B10 58.78(13)
B7 B9 B1 59.80(14)
B7 B9 B8 60.54(15)
B8 B9 B1 108.07(18)
B10 B9 B1 107.84(17)
B10 B9 B7 108.72(18)
B10 B9 B8 60.31(15)
C32 B10 B4 59.27(13)
C32 B10 B5 105.74(17)
C32 B10 B8 105.61(18)
C32 B10 B9 59.19(13)
B4 B10 B5 59.80(14)
B8 B10 B4 107.84(18)
B8 B10 B5 60.05(14)
B9 B10 B4 108.34(17)
B9 B10 B5 108.27(18)
B9 B10 B8 60.00(15)

loop_
_geom_bond_atom_site_label_1
_geom_bond_atom_site_label_2
_geom_bond_distance
Co1 P1 2.1690(6)
Co1 P2 2.1975(6)
Co1 N1 2.0418(19)
Co1 N2 1.9589(17)
P1 C31 1.902(2)
P1 C33 1.824(2)
P1 C39 1.834(2)
P2 C32 1.908(2)
P2 C45 1.836(2)
P2 C51 1.835(2)
N1 C1 1.340(3)
N1 C22 1.439(3)
N2 C2 1.322(3)
N2 C13 1.432(3)
C1 C2 1.432(3)
C1 C11 1.467(3)
C2 C3 1.470(3)
C3 C4 1.376(3)
C3 C12 1.416(3)
C4 C5 1.418(3)
C5 C6 1.368(4)
C6 C7 1.425(3)
C7 C8 1.423(4)
C7 C12 1.395(3)
C8 C9 1.372(4)
C9 C10 1.423(3)
C10 C11 1.376(3)
C11 C12 1.422(3)
C13 C14 1.405(3)
C13 C18 1.404(3)
C14 C15 1.391(3)
C14 C19 1.506(3)
C15 C16 1.383(4)
C16 C17 1.398(4)
C16 C20 1.508(3)
C17 C18 1.392(3)
C18 C21 1.503(3)
C22 C23 1.399(3)
C22 C27 1.409(3)
C23 C24 1.395(3)
C23 C29 1.509(3)
C24 C25 1.395(3)
C25 C26 1.389(3)
C25 C30 1.506(3)
C26 C27 1.387(3)
C27 C28 1.510(3)
C31 C32 1.697(3)
C31 B1 1.730(3)
C31 B2 1.716(3)
C31 B3 1.702(3)
C31 B4 1.732(3)
C32 B1 1.724(3)
C32 B4 1.730(3)
C32 B9 1.722(3)
C32 B10 1.715(3)
C33 C34 1.399(3)
C33 C38 1.398(3)
C34 C35 1.384(3)
C35 C36 1.388(4)
C36 C37 1.388(3)
C37 C38 1.386(3)
C39 C40 1.392(3)
C39 C44 1.397(3)
C40 C41 1.390(4)
C41 C42 1.385(5)
C42 C43 1.383(5)
C43 C44 1.388(4)
C45 C46 1.401(3)
C45 C50 1.388(3)
C46 C47 1.382(4)
C47 C48 1.385(4)
C48 C49 1.380(4)
C49 C50 1.382(4)
C51 C52 1.396(3)
C51 C56 1.394(3)
C52 C53 1.389(3)
C53 C54 1.378(4)
C54 C55 1.386(4)
C55 C56 1.386(3)
B1 B2 1.781(3)
B1 B7 1.775(4)
B1 B9 1.786(4)
B2 B3 1.780(4)
B2 B6 1.779(4)
B2 B7 1.772(4)
B3 B4 1.787(4)
B3 B5 1.785(4)
B3 B6 1.775(4)
B4 B5 1.778(3)
B4 B10 1.783(3)
B5 B6 1.792(4)
B5 B8 1.785(4)
B5 B10 1.785(4)
B6 B7 1.789(4)
B6 B8 1.774(4)
B7 B8 1.790(4)
B7 B9 1.775(4)
B8 B9 1.777(4)
B8 B10 1.782(4)
B9 B10 1.771(4)

loop_
_exptl_oxdiff_crystal_face_indexfrac_h
_exptl_oxdiff_crystal_face_indexfrac_k
_exptl_oxdiff_crystal_face_indexfrac_l
_exptl_oxdiff_crystal_face_x
_exptl_oxdiff_crystal_face_y
_exptl_oxdiff_crystal_face_z
-0.9213 -11.9847 8.1668 0.2125 0.8852 0.4138
6.6634 -2.8850 -6.0434 -0.1375 -0.5743 0.8070
-1.4694 13.1330 -6.0656 -0.1649 -0.6866 -0.7081
-6.4722 0.5087 7.2278 0.1693 0.7071 -0.6866
-1.2272 -15.3141 1.7420 -0.3323 0.8022 0.4961
7.2381 1.9662 -2.2268 0.2797 -0.6743 0.6834
0.5778 15.4916 -1.5745 0.3139 -0.7579 -0.5719
-6.9676 2.9126 -1.4970 -0.3994 0.3060 -0.8642
2.0870 -14.6437 -3.0219 -0.4689 0.3600 0.8066
0.6742 14.7399 3.9303 0.6806 -0.5222 -0.5138
5.6013 -10.0156 -0.7304 -0.0069 0.0057 1.0000
-2.2957 -6.2184 -10.4150 -0.9994 0.0259 -0.0248
1.7645 7.1316 10.4586 0.9973 -0.0259 -0.0687
1.6426 -8.0583 10.1079 0.5821 0.6137 0.5334
0.7281 8.2762 -10.8120 -0.4995 -0.8155 -0.2922
